data_4337685
loop_
_publ_author_name
'Merten, Christian'
'McDonald, Robert'
'Xu, Yunjie'

_publ_section_title
;
 Strong Solvent-Dependent Preference of \D and \L Stereoisomers of a
 Tris(diamine)nickel(II) Complex Revealed by Vibrational Circular
 Dichroism Spectroscopy.
;
_journal_issue 6
_journal_name_full 'Inorganic chemistry'
_journal_page_first 3177
_journal_page_last 3182
_journal_paper_doi 10.1021/ic4031766
_journal_volume 53
_journal_year 2014
_chemical_absolute_configuration ad
_chemical_formula_moiety 'C42 H48 N6 Ni, 2(Cl O4), 3(C2 H6 O S)'
_chemical_formula_sum 'C48 H66 Cl2 N6 Ni O11 S3'
_chemical_formula_weight 1128.85
_chemical_name_systematic
; 
 ? 
;
_space_group_crystal_system trigonal
_space_group_IT_number 155
_space_group_name_Hall 'R 3 2"'
_space_group_name_H-M_alt 'R 3 2 :H'
_symmetry_space_group_name_Hall 'R 3 2"'
_symmetry_space_group_name_H-M 'R 3 2 :H'
_atom_sites_solution_hydrogens geom
_audit_creation_method SHELXL-2013
_cell_angle_alpha 90
_cell_angle_beta 90
_cell_angle_gamma 120
_cell_formula_units_Z 6
_cell_length_a 14.7440(11)
_cell_length_b 14.7440(11)
_cell_length_c 42.978(3)
_cell_measurement_reflns_used 8979
_cell_measurement_temperature 173(2)
_cell_measurement_theta_max 25.71
_cell_measurement_theta_min 2.48
_cell_volume 8091.1(10)
_computing_cell_refinement 'Bruker SAINT'
_computing_data_collection 'Bruker APEX2'
_computing_data_reduction 'Bruker SAINT'
_computing_molecular_graphics 'Bruker SHELXTL'
_computing_publication_material 'Bruker SHELXTL'
_computing_structure_refinement 'SHELXL-2013 (Sheldrick, 2013)'
_computing_structure_solution 'SHELXT (Sheldrick 2008)'
_diffrn_ambient_temperature 173(2)
_diffrn_measured_fraction_theta_full 0.999
_diffrn_measured_fraction_theta_max 1.000
_diffrn_measurement_device_type 'Bruker APEX-II CCD'
_diffrn_measurement_method '\w scans'
_diffrn_radiation_type MoK\a
_diffrn_radiation_wavelength 0.71073
_diffrn_reflns_av_R_equivalents 0.0212
_diffrn_reflns_av_unetI/netI 0.0163
_diffrn_reflns_Laue_measured_fraction_full 0.999
_diffrn_reflns_Laue_measured_fraction_max 1.000
_diffrn_reflns_limit_h_max 19
_diffrn_reflns_limit_h_min -19
_diffrn_reflns_limit_k_max 19
_diffrn_reflns_limit_k_min -19
_diffrn_reflns_limit_l_max 55
_diffrn_reflns_limit_l_min -55
_diffrn_reflns_number 24165
_diffrn_reflns_point_group_measured_fraction_full 0.999
_diffrn_reflns_point_group_measured_fraction_max 1.000
_diffrn_reflns_theta_full 25.242
_diffrn_reflns_theta_max 27.444
_diffrn_reflns_theta_min 1.664
_exptl_absorpt_coefficient_mu 0.637
_exptl_absorpt_correction_T_max 0.9195
_exptl_absorpt_correction_T_min 0.8241
_exptl_absorpt_correction_type integration
_exptl_absorpt_process_details 'SADABS (Sheldrick, 2008)'
_exptl_crystal_colour violet
_exptl_crystal_density_diffrn 1.390
_exptl_crystal_description prism
_exptl_crystal_F_000 3564
_exptl_crystal_size_max 0.359
_exptl_crystal_size_mid 0.343
_exptl_crystal_size_min 0.222
_refine_diff_density_max 0.324
_refine_diff_density_min -0.345
_refine_diff_density_rms 0.039
_refine_ls_abs_structure_details
; 
 Refined as an inversion twin. 
;
_refine_ls_abs_structure_Flack 0.020(17)
_refine_ls_extinction_method none
_refine_ls_goodness_of_fit_ref 1.050
_refine_ls_hydrogen_treatment constr
_refine_ls_matrix_type full
_refine_ls_number_parameters 256
_refine_ls_number_reflns 4138
_refine_ls_number_restraints 0
_refine_ls_restrained_S_all 1.050
_refine_ls_R_factor_all 0.0284
_refine_ls_R_factor_gt 0.0264
_refine_ls_shift/su_max 0.000
_refine_ls_shift/su_mean 0.000
_refine_ls_structure_factor_coef Fsqd
_refine_ls_weighting_details 'w=1/[\s^2^(Fo^2^)+(0.0409P)^2^+4.8771P] where P=(Fo^2^+2Fc^2^)/3'
_refine_ls_weighting_scheme calc
_refine_ls_wR_factor_gt 0.0725
_refine_ls_wR_factor_ref 0.0739
_reflns_Friedel_coverage 0.791
_reflns_Friedel_fraction_full 1.000
_reflns_Friedel_fraction_max 1.000
_reflns_number_gt 3892
_reflns_number_total 4138
_reflns_threshold_expression 'I > 2\s(I)'
_cod_data_source_file ic4031766_si_002.cif
_cod_data_source_block 2
_cod_original_cell_volume 8091.0(14)
_cod_database_code 4337685
_shelx_space_group_comment
; 
The symmetry employed for this shelxl refinement is uniquely defined 
by the following loop, which should always be used as a source of 
symmetry information in preference to the above space-group names. 
They are only intended as comments. 
;
_shelx_estimated_absorpt_t_min 0.804
_shelx_estimated_absorpt_t_max 0.872
_shelxl_version_number 2013-3

loop_
_space_group_symop_operation_xyz
'x, y, z'
'-y, x-y, z'
'-x+y, -x, z'
'y, x, -z'
'x-y, -y, -z'
'-x, -x+y, -z'
'x+2/3, y+1/3, z+1/3'
'-y+2/3, x-y+1/3, z+1/3'
'-x+y+2/3, -x+1/3, z+1/3'
'y+2/3, x+1/3, -z+1/3'
'x-y+2/3, -y+1/3, -z+1/3'
'-x+2/3, -x+y+1/3, -z+1/3'
'x+1/3, y+2/3, z+2/3'
'-y+1/3, x-y+2/3, z+2/3'
'-x+y+1/3, -x+2/3, z+2/3'
'y+1/3, x+2/3, -z+2/3'
'x-y+1/3, -y+2/3, -z+2/3'
'-x+1/3, -x+y+2/3, -z+2/3'

loop_
_atom_site_label
_atom_site_type_symbol
_atom_site_fract_x
_atom_site_fract_y
_atom_site_fract_z
_atom_site_U_iso_or_equiv
_atom_site_adp_type
_atom_site_occupancy
_atom_site_site_symmetry_order
_atom_site_calc_flag
_atom_site_refinement_flags_posn
_atom_site_refinement_flags_adp
_atom_site_refinement_flags_occupancy
_atom_site_disorder_assembly
_atom_site_disorder_group
Ni1 Ni 0.0000 0.0000 0.0000 0.01913(13) Uani 1 6 d S T P . .
N1 N 0.13955(13) 0.06086(16) 0.02659(4) 0.0242(4) Uani 1 1 d . . . . .
H1NA H 0.1654 0.1356 0.0312 0.029 Uiso 1 1 calc R U . . .
H1NB H 0.1243 0.0228 0.0466 0.029 Uiso 1 1 calc R U . . .
C1 C 0.22202(15) 0.05063(15) 0.00970(4) 0.0234(4) Uani 1 1 d . . . . .
H1 H 0.2581 0.1113 -0.0049 0.028 Uiso 1 1 calc R U . . .
C11 C 0.30367(19) 0.0517(2) 0.03140(5) 0.0318(5) Uani 1 1 d . . . . .
C12 C 0.40867(19) 0.1263(2) 0.02845(7) 0.0459(6) Uani 1 1 d . . . . .
H12 H 0.4311 0.1778 0.0126 0.055 Uiso 1 1 calc R U . . .
C13 C 0.4819(2) 0.1251(3) 0.04919(9) 0.0683(11) Uani 1 1 d . . . . .
H13 H 0.5537 0.1770 0.0475 0.082 Uiso 1 1 calc R U . . .
C14 C 0.4510(3) 0.0502(4) 0.07178(8) 0.0717(12) Uani 1 1 d . . . . .
H14 H 0.5013 0.0499 0.0855 0.086 Uiso 1 1 calc R U . . .
C15 C 0.3485(3) -0.0237(3) 0.07460(7) 0.0669(10) Uani 1 1 d . . . . .
H15 H 0.3273 -0.0761 0.0902 0.080 Uiso 1 1 calc R U . . .
C16 C 0.2745(2) -0.0233(3) 0.05478(5) 0.0470(6) Uani 1 1 d . . . . .
H16 H 0.2028 -0.0749 0.0572 0.056 Uiso 1 1 calc R U . . .
Ni2 Ni 0.0000 0.0000 0.5000 0.02187(14) Uani 1 6 d S T P . .
N2 N 0.08123(15) 0.14047(13) 0.47294(4) 0.0254(4) Uani 1 1 d . . . . .
H2NA H 0.0741 0.1231 0.4505 0.031 Uiso 1 1 calc R U . . .
H2NB H 0.0512 0.1863 0.4768 0.031 Uiso 1 1 calc R U . . .
C2 C 0.19351(15) 0.19509(15) 0.48209(4) 0.0232(4) Uani 1 1 d . . . . .
H2 H 0.2239 0.1518 0.4745 0.028 Uiso 1 1 calc R U . . .
C21 C 0.25771(16) 0.30368(18) 0.46801(5) 0.0257(4) Uani 1 1 d . . . . .
C22 C 0.25716(18) 0.39009(18) 0.48104(5) 0.0325(5) Uani 1 1 d . . . . .
H22 H 0.2165 0.3811 0.4991 0.039 Uiso 1 1 calc R U . . .
C23 C 0.31519(19) 0.48927(19) 0.46795(6) 0.0397(5) Uani 1 1 d . . . . .
H23 H 0.3135 0.5473 0.4769 0.048 Uiso 1 1 calc R U . . .
C24 C 0.3754(2) 0.5027(2) 0.44179(6) 0.0461(7) Uani 1 1 d . . . . .
H24 H 0.4153 0.5701 0.4327 0.055 Uiso 1 1 calc R U . . .
C25 C 0.3773(2) 0.4186(2) 0.42896(6) 0.0467(6) Uani 1 1 d . . . . .
H25 H 0.4189 0.4281 0.4110 0.056 Uiso 1 1 calc R U . . .
C26 C 0.31885(18) 0.3191(2) 0.44199(5) 0.0347(5) Uani 1 1 d . . . . .
H26 H 0.3211 0.2615 0.4329 0.042 Uiso 1 1 calc R U . . .
Cl1 Cl 0.0000 0.0000 0.10321(2) 0.0347(2) Uani 1 3 d S T P . .
O11 O 0.0000 0.0000 0.13654(6) 0.0514(8) Uani 1 3 d S T P . .
O12 O 0.0434(2) -0.0619(2) 0.09160(4) 0.0525(5) Uani 1 1 d . . . . .
Cl2 Cl 0.0000 0.0000 0.39535(2) 0.0445(2) Uani 1 3 d S T P . .
O21 O 0.0000 0.0000 0.36219(7) 0.0634(11) Uani 1 3 d S T P . .
O22 O 0.10444(17) 0.0574(3) 0.40720(5) 0.0743(7) Uani 1 1 d . . . . .
S1S S 0.39257(10) 0.36266(9) 0.01464(3) 0.0346(3) Uani 0.5 1 d . . P A -1
O1S O 0.2807(4) 0.2820(4) 0.00972(11) 0.062(2) Uani 0.5 1 d . . P A -1
C1S C 0.3980(14) 0.4851(9) 0.0178(4) 0.050(3) Uani 0.5 1 d . . P A -1
H1SA H 0.3571 0.4920 0.0009 0.060 Uiso 0.5 1 calc R U P A -1
H1SB H 0.4710 0.5417 0.0163 0.060 Uiso 0.5 1 calc R U P A -1
H1SC H 0.3689 0.4893 0.0379 0.060 Uiso 0.5 1 calc R U P A -1
C2S C 0.4538(10) 0.3842(14) -0.0228(4) 0.059(3) Uani 0.5 1 d . . P A -1
H2SA H 0.4604 0.3234 -0.0285 0.071 Uiso 0.5 1 calc R U P A -1
H2SB H 0.5235 0.4468 -0.0220 0.071 Uiso 0.5 1 calc R U P A -1
H2SC H 0.4110 0.3943 -0.0384 0.071 Uiso 0.5 1 calc R U P A -1
S2S S 0.03286(9) 0.38782(9) 0.48681(3) 0.0294(2) Uani 0.5 1 d . . P B -1
O2S O 0.0016(12) 0.2758(6) 0.49415(15) 0.0369(17) Uani 0.5 1 d . . P B -1
C3S C 0.0649(19) 0.4520(15) 0.5230(6) 0.050(4) Uani 0.5 1 d . . P B -1
H3SA H 0.0066 0.4141 0.5375 0.060 Uiso 0.5 1 calc R U P B -1
H3SB H 0.0780 0.5236 0.5204 0.060 Uiso 0.5 1 calc R U P B -1
H3SC H 0.1279 0.4542 0.5313 0.060 Uiso 0.5 1 calc R U P B -1
C4S C -0.0826(19) 0.393(2) 0.4790(6) 0.042(3) Uani 0.5 1 d . . P B -1
H4SA H -0.1137 0.3558 0.4594 0.050 Uiso 0.5 1 calc R U P B -1
H4SB H -0.0652 0.4659 0.4771 0.050 Uiso 0.5 1 calc R U P B -1
H4SC H -0.1326 0.3591 0.4960 0.050 Uiso 0.5 1 calc R U P B -1

loop_
_atom_site_aniso_label
_atom_site_aniso_U_11
_atom_site_aniso_U_22
_atom_site_aniso_U_33
_atom_site_aniso_U_23
_atom_site_aniso_U_13
_atom_site_aniso_U_12
Ni1 0.01897(18) 0.01897(18) 0.0194(3) 0.000 0.000 0.00949(9)
N1 0.0226(8) 0.0280(10) 0.0247(7) -0.0054(7) -0.0021(6) 0.0147(8)
C1 0.0214(9) 0.0254(10) 0.0240(8) -0.0020(8) -0.0008(7) 0.0121(8)
C11 0.0306(11) 0.0431(13) 0.0300(11) -0.0147(10) -0.0084(9) 0.0247(11)
C12 0.0316(13) 0.0451(14) 0.0659(16) -0.0262(13) -0.0125(12) 0.0227(11)
C13 0.0397(15) 0.077(2) 0.101(3) -0.059(2) -0.0338(17) 0.0394(16)
C14 0.084(3) 0.111(3) 0.063(2) -0.048(2) -0.0440(19) 0.081(3)
C15 0.093(3) 0.116(3) 0.0358(13) -0.0153(16) -0.0196(15) 0.085(3)
C16 0.0548(16) 0.0736(19) 0.0304(11) -0.0030(12) -0.0066(11) 0.0454(15)
Ni2 0.01930(19) 0.01930(19) 0.0270(3) 0.000 0.000 0.00965(9)
N2 0.0245(10) 0.0228(8) 0.0274(8) 0.0005(6) -0.0059(7) 0.0106(8)
C2 0.0210(9) 0.0225(9) 0.0251(10) 0.0004(7) -0.0017(7) 0.0102(8)
C21 0.0204(9) 0.0278(11) 0.0254(10) 0.0042(8) -0.0040(8) 0.0094(9)
C22 0.0319(11) 0.0284(11) 0.0335(11) 0.0065(9) 0.0009(9) 0.0123(9)
C23 0.0397(13) 0.0253(11) 0.0459(13) 0.0066(10) -0.0082(10) 0.0101(10)
C24 0.0339(12) 0.0349(13) 0.0486(14) 0.0165(11) -0.0043(11) 0.0016(10)
C25 0.0324(12) 0.0565(17) 0.0361(12) 0.0149(12) 0.0066(10) 0.0109(12)
C26 0.0273(11) 0.0402(13) 0.0306(10) 0.0042(10) 0.0011(9) 0.0124(10)
Cl1 0.0413(3) 0.0413(3) 0.0214(4) 0.000 0.000 0.02067(16)
O11 0.0671(14) 0.0671(14) 0.0201(13) 0.000 0.000 0.0335(7)
O12 0.0706(15) 0.0624(14) 0.0410(9) -0.0068(10) -0.0028(11) 0.0457(12)
Cl2 0.0510(4) 0.0510(4) 0.0315(5) 0.000 0.000 0.02549(19)
O21 0.0794(17) 0.0794(17) 0.0314(16) 0.000 0.000 0.0397(9)
O22 0.0515(13) 0.099(2) 0.0500(11) 0.0106(15) -0.0021(10) 0.0212(16)
S1S 0.0288(6) 0.0284(6) 0.0425(6) 0.0018(5) -0.0031(5) 0.0113(5)
O1S 0.031(2) 0.031(2) 0.114(6) -0.001(3) -0.012(3) 0.0085(14)
C1S 0.052(5) 0.032(4) 0.064(8) -0.002(4) 0.001(5) 0.020(4)
C2S 0.081(10) 0.060(7) 0.040(4) 0.009(5) 0.004(7) 0.037(8)
S2S 0.0317(6) 0.0269(5) 0.0327(5) 0.0038(4) 0.0061(5) 0.0171(5)
O2S 0.0355(16) 0.0260(19) 0.054(5) 0.008(3) 0.012(5) 0.0186(19)
C3S 0.070(12) 0.041(11) 0.047(5) -0.004(6) 0.001(6) 0.033(9)
C4S 0.045(5) 0.045(5) 0.052(6) 0.006(4) 0.001(3) 0.035(4)

loop_
_atom_type_symbol
_atom_type_description
_atom_type_scat_dispersion_real
_atom_type_scat_dispersion_imag
_atom_type_scat_source
C C 0.0033 0.0016 'International Tables Vol C Tables 4.2.6.8 and 6.1.1.4'
H H 0.0000 0.0000 'International Tables Vol C Tables 4.2.6.8 and 6.1.1.4'
N N 0.0061 0.0033 'International Tables Vol C Tables 4.2.6.8 and 6.1.1.4'
O O 0.0106 0.0060 'International Tables Vol C Tables 4.2.6.8 and 6.1.1.4'
S S 0.1246 0.1234 'International Tables Vol C Tables 4.2.6.8 and 6.1.1.4'
Cl Cl 0.1484 0.1585 'International Tables Vol C Tables 4.2.6.8 and 6.1.1.4'
Ni Ni 0.3393 1.1124 'International Tables Vol C Tables 4.2.6.8 and 6.1.1.4'

loop_
_geom_angle_atom_site_label_1
_geom_angle_atom_site_label_2
_geom_angle_atom_site_label_3
_geom_angle
_geom_angle_site_symmetry_1
_geom_angle_site_symmetry_3
N1 Ni1 N1 91.69(11) 6 2
N1 Ni1 N1 93.70(6) 6 5
N1 Ni1 N1 172.89(11) 2 5
N1 Ni1 N1 81.32(9) 6 3
N1 Ni1 N1 93.70(6) 2 3
N1 Ni1 N1 91.69(11) 5 3
N1 Ni1 N1 93.70(6) 6 4
N1 Ni1 N1 81.32(9) 2 4
N1 Ni1 N1 93.70(6) 5 4
N1 Ni1 N1 172.89(11) 3 4
N1 Ni1 N1 172.89(11) 6 .
N1 Ni1 N1 93.70(6) 2 .
N1 Ni1 N1 81.32(9) 5 .
N1 Ni1 N1 93.70(6) 3 .
N1 Ni1 N1 91.69(11) 4 .
C1 N1 Ni1 111.32(11) . .
N1 C1 C11 112.58(15) . .
N1 C1 C1 109.78(12) . 5
C11 C1 C1 109.95(15) . 5
C12 C11 C16 118.3(2) . .
C12 C11 C1 121.2(2) . .
C16 C11 C1 120.4(2) . .
C11 C12 C13 119.5(3) . .
C14 C13 C12 120.8(3) . .
C15 C14 C13 120.0(3) . .
C14 C15 C16 120.3(3) . .
C15 C16 C11 121.0(3) . .
N2 Ni2 N2 171.32(11) 4_556 2
N2 Ni2 N2 93.26(11) 4_556 3
N2 Ni2 N2 93.35(6) 2 3
N2 Ni2 N2 93.35(6) 4_556 6_556
N2 Ni2 N2 80.65(9) 2 6_556
N2 Ni2 N2 171.32(11) 3 6_556
N2 Ni2 N2 93.35(6) 4_556 5_556
N2 Ni2 N2 93.26(11) 2 5_556
N2 Ni2 N2 80.65(9) 3 5_556
N2 Ni2 N2 93.35(6) 6_556 5_556
N2 Ni2 N2 80.66(9) 4_556 .
N2 Ni2 N2 93.35(6) 2 .
N2 Ni2 N2 93.35(6) 3 .
N2 Ni2 N2 93.26(11) 6_556 .
N2 Ni2 N2 171.32(11) 5_556 .
C2 N2 Ni2 108.21(12) . .
N2 C2 C21 113.79(15) . .
N2 C2 C2 106.12(13) . 4_556
C21 C2 C2 114.07(13) . 4_556
C26 C21 C22 118.4(2) . .
C26 C21 C2 120.5(2) . .
C22 C21 C2 121.14(19) . .
C23 C22 C21 121.1(2) . .
C24 C23 C22 119.5(2) . .
C25 C24 C23 120.0(2) . .
C24 C25 C26 120.6(2) . .
C21 C26 C25 120.5(2) . .
O11 Cl1 O12 110.26(8) . 3
O11 Cl1 O12 110.26(8) . 2
O12 Cl1 O12 108.67(8) 3 2
O11 Cl1 O12 110.26(8) . .
O12 Cl1 O12 108.67(8) 3 .
O12 Cl1 O12 108.67(8) 2 .
O21 Cl2 O22 110.88(9) . 2
O21 Cl2 O22 110.88(9) . .
O22 Cl2 O22 108.03(9) 2 .
O21 Cl2 O22 110.88(9) . 3
O22 Cl2 O22 108.03(9) 2 3
O22 Cl2 O22 108.03(9) . 3
O1S S1S C1S 107.0(7) . .
O1S S1S C2S 105.8(5) . .
C1S S1S C2S 97.2(6) . .
O2S S2S C3S 104.9(8) . .
O2S S2S C4S 108.1(11) . .
C3S S2S C4S 98.7(8) . .

loop_
_geom_bond_atom_site_label_1
_geom_bond_atom_site_label_2
_geom_bond_distance
_geom_bond_site_symmetry_2
Ni1 N1 2.1210(16) .
Ni1 N1 2.1209(16) 2
Ni1 N1 2.1209(16) 3
Ni1 N1 2.1209(16) 4
Ni1 N1 2.1209(16) 5
Ni1 N1 2.1209(16) 6
N1 C1 1.487(2) .
C1 C11 1.516(3) .
C1 C1 1.539(4) 5
C11 C12 1.385(4) .
C11 C16 1.394(4) .
C12 C13 1.407(4) .
C13 C14 1.366(6) .
C14 C15 1.356(6) .
C15 C16 1.387(4) .
Ni2 N2 2.1438(17) .
Ni2 N2 2.1438(17) 2
Ni2 N2 2.1438(17) 3
Ni2 N2 2.1438(17) 4_556
Ni2 N2 2.1438(17) 5_556
Ni2 N2 2.1438(17) 6_556
N2 C2 1.487(3) .
C2 C21 1.520(3) .
C2 C2 1.540(4) 4_556
C21 C26 1.382(3) .
C21 C22 1.395(3) .
C22 C23 1.391(3) .
C23 C24 1.384(4) .
C24 C25 1.370(4) .
C25 C26 1.394(4) .
Cl1 O11 1.433(3) .
Cl1 O12 1.4411(19) 3
Cl1 O12 1.4411(19) 2
Cl1 O12 1.4411(19) .
Cl2 O21 1.425(3) .
Cl2 O22 1.430(2) 2
Cl2 O22 1.430(2) .
Cl2 O22 1.430(2) 3
S1S O1S 1.490(4) .
S1S C1S 1.772(14) .
S1S C2S 1.794(17) .
S2S O2S 1.509(5) .
S2S C3S 1.76(2) .
S2S C4S 1.77(2) .

loop_
_geom_hbond_atom_site_label_D
_geom_hbond_atom_site_label_H
_geom_hbond_atom_site_label_A
_geom_hbond_distance_DH
_geom_hbond_distance_HA
_geom_hbond_distance_DA
_geom_hbond_angle_DHA
N1 H1NB O12 0.99 2.29 3.244(3) 162.3
N1 H1NA O1S 0.99 2.18 2.950(5) 134.0
N2 H2NA O22 0.99 2.24 3.165(3) 154.4
N2 H2NB O2S 0.99 1.95 2.922(6) 167.0

loop_
_geom_torsion_atom_site_label_1
_geom_torsion_atom_site_label_2
_geom_torsion_atom_site_label_3
_geom_torsion_atom_site_label_4
_geom_torsion
_geom_torsion_site_symmetry_1
_geom_torsion_site_symmetry_4
N1 Ni1 N1 C1 58.38(13) 6 .
N1 Ni1 N1 C1 -162.38(16) 2 .
N1 Ni1 N1 C1 12.51(10) 5 .
N1 Ni1 N1 C1 103.66(18) 3 .
N1 Ni1 N1 C1 -80.98(13) 4 .
Ni1 N1 C1 C11 -157.27(15) . .
Ni1 N1 C1 C1 -34.4(2) . 5
N1 C1 C11 C12 -121.4(2) . .
C1 C1 C11 C12 115.9(2) 5 .
N1 C1 C11 C16 59.1(3) . .
C1 C1 C11 C16 -63.7(3) 5 .
C16 C11 C12 C13 -0.9(3) . .
C1 C11 C12 C13 179.6(2) . .
C11 C12 C13 C14 1.2(4) . .
C12 C13 C14 C15 -0.5(5) . .
C13 C14 C15 C16 -0.5(5) . .
C14 C15 C16 C11 0.9(4) . .
C12 C11 C16 C15 -0.2(4) . .
C1 C11 C16 C15 179.4(2) . .
N2 Ni2 N2 C2 16.56(9) 4_556 .
N2 Ni2 N2 C2 -169.76(13) 2 .
N2 Ni2 N2 C2 -76.19(16) 3 .
N2 Ni2 N2 C2 109.43(13) 6_556 .
N2 Ni2 N2 C2 -30.18(12) 5_556 .
Ni2 N2 C2 C21 -171.87(14) . .
Ni2 N2 C2 C2 -45.61(19) . 4_556
N2 C2 C21 C26 -99.4(2) . .
C2 C2 C21 C26 138.7(2) 4_556 .
N2 C2 C21 C22 81.1(2) . .
C2 C2 C21 C22 -40.8(3) 4_556 .
C26 C21 C22 C23 1.1(3) . .
C2 C21 C22 C23 -179.39(19) . .
C21 C22 C23 C24 -0.7(4) . .
C22 C23 C24 C25 0.1(4) . .
C23 C24 C25 C26 0.2(4) . .
C22 C21 C26 C25 -0.8(3) . .
C2 C21 C26 C25 179.7(2) . .
C24 C25 C26 C21 0.2(4) . .
